data_2231768
loop_
_publ_author_name
'Xia, Ping'
'Lin, Jian-Li'
'Ni, Sheng-Liang'

_publ_section_title
;
 Aqua(2,9-dimethyl-1,10-phenanthroline-\k^2^<i>N</i>,<i>N</i>')diformato-\k^2^<i>O</i>,<i>O</i>';\k<i>O</i>-nickel(II)
 monohydrate
;
_journal_coeditor_code ZK2016
_journal_issue 9
_journal_name_full 'Acta Crystallographica Section E'
_journal_page_first m1181
_journal_paper_doi 10.1107/S1600536811030558
_journal_volume 67
_journal_year 2011
_chemical_formula_iupac '[Ni (H C O2)2 (C14 H12 N2) (H2 O)], H2 O'
_chemical_formula_moiety 'C16 H16 N2 Ni O5, H2 O'
_chemical_formula_sum 'C16 H18 N2 Ni O6'
_chemical_formula_weight 393.03
_chemical_name_systematic
;
Aqua(2,9'-dimethyl-1,10'-phenanthroline-\k^2^<i>N</i>,<i>N</i>')diformato-
\k^2^<i>O</i>,<i>O'</i>;\k<i>O</i>-nickel(II) monohydrate
;
_space_group_IT_number 2
_symmetry_cell_setting triclinic
_symmetry_space_group_name_Hall '-P 1'
_symmetry_space_group_name_H-M 'P -1'
_atom_sites_solution_hydrogens geom
_atom_sites_solution_primary direct
_atom_sites_solution_secondary difmap
_audit_creation_method SHELXL-97
_cell_angle_alpha 82.42(3)
_cell_angle_beta 81.77(3)
_cell_angle_gamma 76.10(3)
_cell_formula_units_Z 2
_cell_length_a 7.3992(15)
_cell_length_b 10.373(2)
_cell_length_c 11.442(2)
_cell_measurement_reflns_used 25
_cell_measurement_temperature 298(2)
_cell_measurement_theta_max 27.43
_cell_measurement_theta_min 3.11
_cell_volume 839.3(3)
_computing_cell_refinement 'RAPID-AUTO (Rigaku, 1998)'
_computing_data_collection 'RAPID-AUTO (Rigaku, 1998)'
_computing_data_reduction 'CrystalStructure (Rigaku/MSC, 2004)'
_computing_molecular_graphics 'SHELXTL (Sheldrick, 2008)'
_computing_publication_material 'SHELXTL (Sheldrick, 2008)'
_computing_structure_refinement 'SHELXL97 (Sheldrick, 2008)'
_computing_structure_solution 'SHELXS97 (Sheldrick, 2008)'
_diffrn_ambient_temperature 298(2)
_diffrn_measured_fraction_theta_full 0.986
_diffrn_measured_fraction_theta_max 0.986
_diffrn_measurement_device_type 'Rigaku R-AXIS RAPID'
_diffrn_measurement_method \w
_diffrn_radiation_monochromator graphite
_diffrn_radiation_source 'fine-focus sealed tube'
_diffrn_radiation_type MoK\a
_diffrn_radiation_wavelength 0.71073
_diffrn_reflns_av_R_equivalents 0.0251
_diffrn_reflns_av_sigmaI/netI 0.0385
_diffrn_reflns_limit_h_max 8
_diffrn_reflns_limit_h_min -9
_diffrn_reflns_limit_k_max 13
_diffrn_reflns_limit_k_min -13
_diffrn_reflns_limit_l_max 14
_diffrn_reflns_limit_l_min -14
_diffrn_reflns_number 8265
_diffrn_reflns_theta_full 27.43
_diffrn_reflns_theta_max 27.43
_diffrn_reflns_theta_min 3.11
_exptl_absorpt_coefficient_mu 1.191
_exptl_absorpt_correction_T_max 0.821
_exptl_absorpt_correction_T_min 0.750
_exptl_absorpt_correction_type multi-scan
_exptl_absorpt_process_details '(ABSCOR; Higashi, 1995)'
_exptl_crystal_colour green
_exptl_crystal_density_diffrn 1.555
_exptl_crystal_density_method 'not measured'
_exptl_crystal_description block
_exptl_crystal_F_000 408
_exptl_crystal_size_max 0.30
_exptl_crystal_size_mid 0.20
_exptl_crystal_size_min 0.15
_refine_diff_density_max 0.691
_refine_diff_density_min -0.674
_refine_ls_extinction_coef 0.0015(3)
_refine_ls_extinction_method shelxl
_refine_ls_goodness_of_fit_ref 1.219
_refine_ls_hydrogen_treatment constr
_refine_ls_matrix_type full
_refine_ls_number_parameters 226
_refine_ls_number_reflns 3785
_refine_ls_number_restraints 0
_refine_ls_restrained_S_all 1.219
_refine_ls_R_factor_all 0.0494
_refine_ls_R_factor_gt 0.0353
_refine_ls_shift/su_max 0.001
_refine_ls_shift/su_mean 0.000
_refine_ls_structure_factor_coef Fsqd
_refine_ls_weighting_details 'calc w=1/[\s^2^(Fo^2^)+(0.0328P)^2^+1.2744P] where P=(Fo^2^+2Fc^2^)/3'
_refine_ls_weighting_scheme calc
_refine_ls_wR_factor_gt 0.0835
_refine_ls_wR_factor_ref 0.1178
_reflns_number_gt 3214
_reflns_number_total 3785
_reflns_threshold_expression I>2sigma(I)
_cod_data_source_file zk2016.cif
_cod_data_source_block I
_cod_database_code 2231768
_cod_database_fobs_code 2231768

loop_
_symmetry_equiv_pos_as_xyz
'x, y, z'
'-x, -y, -z'

loop_
_atom_site_type_symbol
_atom_site_label
_atom_site_fract_x
_atom_site_fract_y
_atom_site_fract_z
_atom_site_U_iso_or_equiv
_atom_site_adp_type
_atom_site_calc_flag
_atom_site_refinement_flags
_atom_site_occupancy
_atom_site_symmetry_multiplicity
Ni Ni 0.77473(5) 0.18268(4) 0.77154(3) 0.02776(13) Uani d . 1 1
O O1 0.8178(4) -0.0310(2) 0.7920(3) 0.0540(7) Uani d . 1 1
O O2 0.7827(4) 0.0786(3) 0.9468(2) 0.0494(6) Uani d . 1 1
C C1 0.8093(6) -0.0283(4) 0.9011(4) 0.0535(10) Uani d . 1 1
H H1A 0.8232 -0.1082 0.9500 0.064 Uiso calc R 1 1
O O3 0.4915(3) 0.1977(2) 0.7917(2) 0.0395(5) Uani d . 1 1
O O4 0.2105(3) 0.3030(3) 0.8671(2) 0.0485(6) Uani d . 1 1
C C2 0.3833(5) 0.2772(4) 0.8554(3) 0.0418(8) Uani d . 1 1
H H2A 0.4386 0.3228 0.8997 0.050 Uiso calc R 1 1
O O5 1.0628(3) 0.1559(2) 0.7442(2) 0.0378(5) Uani d . 1 1
H H52 1.1256 0.0773 0.7581 0.045 Uiso d . 1 1
H H51 1.1024 0.2025 0.7876 0.045 Uiso d . 1 1
O O6 0.6484(4) 0.0613(3) 0.1914(2) 0.0544(7) Uani d . 1 1
H H61 0.6881 0.0662 0.1176 0.065 Uiso d . 1 1
H H62 0.5887 0.0096 0.2356 0.065 Uiso d . 1 1
N N1 0.7660(3) 0.3828(2) 0.7853(2) 0.0271(5) Uani d . 1 1
N N2 0.7565(4) 0.2549(3) 0.5945(2) 0.0296(5) Uani d . 1 1
C C3 0.7791(6) 0.3669(4) 0.9991(3) 0.0460(9) Uani d . 1 1
H H3A 0.7739 0.2766 0.9924 0.069 Uiso calc R 1 1
H H3B 0.6727 0.4074 1.0509 0.069 Uiso calc R 1 1
H H3C 0.8922 0.3672 1.0310 0.069 Uiso calc R 1 1
C C4 0.7770(4) 0.4441(3) 0.8789(3) 0.0334(7) Uani d . 1 1
C C5 0.7852(5) 0.5793(4) 0.8660(4) 0.0456(9) Uani d . 1 1
H H5A 0.7951 0.6194 0.9321 0.055 Uiso calc R 1 1
C C6 0.7789(6) 0.6518(4) 0.7588(4) 0.0493(9) Uani d . 1 1
H H6A 0.7825 0.7415 0.7516 0.059 Uiso calc R 1 1
C C7 0.7668(5) 0.5908(3) 0.6584(3) 0.0393(7) Uani d . 1 1
C C8 0.7604(6) 0.6596(4) 0.5418(4) 0.0530(10) Uani d . 1 1
H H8A 0.7629 0.7496 0.5305 0.064 Uiso calc R 1 1
C C9 0.7509(6) 0.5968(4) 0.4485(4) 0.0527(10) Uani d . 1 1
H H9A 0.7458 0.6441 0.3736 0.063 Uiso calc R 1 1
C C10 0.7485(5) 0.4584(4) 0.4624(3) 0.0412(8) Uani d . 1 1
C C11 0.7418(6) 0.3871(5) 0.3671(3) 0.0530(10) Uani d . 1 1
H H11A 0.7382 0.4300 0.2906 0.064 Uiso calc R 1 1
C C12 0.7406(6) 0.2557(5) 0.3877(3) 0.0530(10) Uani d . 1 1
H H12A 0.7360 0.2085 0.3249 0.064 Uiso calc R 1 1
C C13 0.7465(5) 0.1901(4) 0.5032(3) 0.0392(7) Uani d . 1 1
C C14 0.7372(7) 0.0465(4) 0.5273(4) 0.0602(11) Uani d . 1 1
H H14A 0.7439 0.0183 0.6102 0.090 Uiso calc R 1 1
H H14B 0.8404 -0.0066 0.4815 0.090 Uiso calc R 1 1
H H14C 0.6214 0.0358 0.5057 0.090 Uiso calc R 1 1
C C15 0.7550(4) 0.3872(3) 0.5750(3) 0.0306(6) Uani d . 1 1
C C16 0.7622(4) 0.4551(3) 0.6761(3) 0.0301(6) Uani d . 1 1

loop_
_atom_site_aniso_label
_atom_site_aniso_U_11
_atom_site_aniso_U_22
_atom_site_aniso_U_33
_atom_site_aniso_U_12
_atom_site_aniso_U_13
_atom_site_aniso_U_23
Ni 0.0320(2) 0.0254(2) 0.0280(2) -0.01022(15) -0.00438(15) -0.00207(14)
O1 0.078(2) 0.0316(13) 0.0548(17) -0.0161(13) -0.0093(14) -0.0044(11)
O2 0.0675(18) 0.0447(15) 0.0364(13) -0.0178(13) -0.0080(12) 0.0058(11)
C1 0.070(3) 0.0368(19) 0.052(2) -0.0164(18) -0.0105(19) 0.0139(17)
O3 0.0273(11) 0.0512(14) 0.0448(13) -0.0162(10) -0.0022(10) -0.0107(11)
O4 0.0317(13) 0.0651(17) 0.0524(15) -0.0129(12) -0.0027(11) -0.0177(13)
C2 0.0361(18) 0.056(2) 0.0394(18) -0.0179(16) -0.0018(14) -0.0144(16)
O5 0.0293(11) 0.0398(12) 0.0462(13) -0.0070(9) -0.0104(10) -0.0054(10)
O6 0.0642(18) 0.0550(16) 0.0460(15) -0.0148(14) -0.0076(13) -0.0080(12)
N1 0.0247(12) 0.0272(12) 0.0303(12) -0.0059(10) -0.0023(9) -0.0072(9)
N2 0.0316(13) 0.0338(13) 0.0248(12) -0.0104(11) -0.0033(10) -0.0028(10)
C3 0.052(2) 0.061(2) 0.0322(17) -0.0201(18) -0.0079(15) -0.0130(16)
C4 0.0290(15) 0.0397(17) 0.0350(16) -0.0114(13) 0.0011(12) -0.0147(13)
C5 0.045(2) 0.045(2) 0.054(2) -0.0166(16) 0.0011(16) -0.0251(17)
C6 0.054(2) 0.0294(17) 0.067(3) -0.0139(16) 0.0035(19) -0.0152(16)
C7 0.0356(17) 0.0284(16) 0.053(2) -0.0085(13) -0.0034(15) -0.0005(14)
C8 0.057(2) 0.0317(18) 0.066(3) -0.0117(17) -0.005(2) 0.0130(17)
C9 0.056(2) 0.052(2) 0.045(2) -0.0155(19) -0.0094(18) 0.0235(18)
C10 0.0361(18) 0.050(2) 0.0353(17) -0.0103(15) -0.0067(14) 0.0071(15)
C11 0.057(2) 0.075(3) 0.0253(17) -0.014(2) -0.0086(16) 0.0037(17)
C12 0.062(3) 0.074(3) 0.0280(17) -0.021(2) -0.0083(16) -0.0125(17)
C13 0.0382(18) 0.0484(19) 0.0346(17) -0.0101(15) -0.0039(13) -0.0165(14)
C14 0.085(3) 0.057(2) 0.052(2) -0.030(2) -0.009(2) -0.0245(19)
C15 0.0275(15) 0.0337(15) 0.0304(15) -0.0087(12) -0.0043(12) 0.0016(12)
C16 0.0304(15) 0.0274(14) 0.0335(15) -0.0106(12) -0.0021(12) -0.0006(11)

loop_
_atom_type_symbol
_atom_type_description
_atom_type_scat_dispersion_real
_atom_type_scat_dispersion_imag
_atom_type_scat_source
C C 0.0033 0.0016 'International Tables Vol C Tables 4.2.6.8 and 6.1.1.4'
N N 0.0061 0.0033 'International Tables Vol C Tables 4.2.6.8 and 6.1.1.4'
Ni Ni 0.3393 1.1124 'International Tables Vol C Tables 4.2.6.8 and 6.1.1.4'
O O 0.0106 0.0060 'International Tables Vol C Tables 4.2.6.8 and 6.1.1.4'
H H 0.0000 0.0000 'International Tables Vol C Tables 4.2.6.8 and 6.1.1.4'

loop_
_geom_angle_atom_site_label_1
_geom_angle_atom_site_label_2
_geom_angle_atom_site_label_3
_geom_angle
O3 Ni O5 175.85(9)
O3 Ni N2 88.19(10)
O5 Ni N2 90.52(10)
O3 Ni N1 97.19(10)
O5 Ni N1 86.51(10)
N2 Ni N1 81.48(10)
O3 Ni O1 89.42(11)
O5 Ni O1 87.32(11)
N2 Ni O1 110.07(11)
N1 Ni O1 166.96(10)
O3 Ni O2 88.37(11)
O5 Ni O2 92.29(11)
N2 Ni O2 170.43(10)
N1 Ni O2 107.82(10)
O1 Ni O2 60.97(11)
O3 Ni C1 88.83(13)
O5 Ni C1 89.66(13)
N2 Ni C1 140.41(13)
N1 Ni C1 138.01(12)
O1 Ni C1 30.42(12)
O2 Ni C1 30.54(12)
C1 O1 Ni 88.6(2)
C1 O2 Ni 88.4(2)
O1 C1 O2 122.0(3)
O1 C1 Ni 60.93(19)
O2 C1 Ni 61.03(18)
O1 C1 H1A 119.0
O2 C1 H1A 119.0
Ni C1 H1A 179.7
C2 O3 Ni 121.6(2)
O4 C2 O3 127.6(3)
O4 C2 H2A 116.2
O3 C2 H2A 116.2
Ni O5 H52 116.4
Ni O5 H51 111.9
H52 O5 H51 104.9
H61 O6 H62 132.8
C4 N1 C16 118.4(3)
C4 N1 Ni 130.5(2)
C16 N1 Ni 110.88(19)
C13 N2 C15 118.9(3)
C13 N2 Ni 129.2(2)
C15 N2 Ni 111.95(19)
C4 C3 H3A 109.5
C4 C3 H3B 109.5
H3A C3 H3B 109.5
C4 C3 H3C 109.5
H3A C3 H3C 109.5
H3B C3 H3C 109.5
N1 C4 C5 121.0(3)
N1 C4 C3 119.0(3)
C5 C4 C3 119.9(3)
C6 C5 C4 121.0(3)
C6 C5 H5A 119.5
C4 C5 H5A 119.5
C5 C6 C7 119.6(3)
C5 C6 H6A 120.2
C7 C6 H6A 120.2
C16 C7 C6 117.0(3)
C16 C7 C8 119.6(3)
C6 C7 C8 123.4(3)
C9 C8 C7 121.2(3)
C9 C8 H8A 119.4
C7 C8 H8A 119.4
C8 C9 C10 120.9(3)
C8 C9 H9A 119.6
C10 C9 H9A 119.6
C15 C10 C11 117.1(3)
C15 C10 C9 119.7(3)
C11 C10 C9 123.2(3)
C12 C11 C10 119.6(3)
C12 C11 H11A 120.2
C10 C11 H11A 120.2
C11 C12 C13 120.5(3)
C11 C12 H12A 119.8
C13 C12 H12A 119.8
N2 C13 C12 121.0(3)
N2 C13 C14 118.2(3)
C12 C13 C14 120.8(3)
C13 C14 H14A 109.5
C13 C14 H14B 109.5
H14A C14 H14B 109.5
C13 C14 H14C 109.5
H14A C14 H14C 109.5
H14B C14 H14C 109.5
N2 C15 C10 122.9(3)
N2 C15 C16 117.6(3)
C10 C15 C16 119.5(3)
N1 C16 C7 123.0(3)
N1 C16 C15 118.0(3)
C7 C16 C15 119.0(3)

loop_
_geom_bond_atom_site_label_1
_geom_bond_atom_site_label_2
_geom_bond_distance
Ni O3 2.046(2)
Ni O5 2.066(2)
Ni N2 2.076(2)
Ni N1 2.087(2)
Ni O1 2.148(3)
Ni O2 2.150(2)
Ni C1 2.457(4)
O1 C1 1.244(5)
O2 C1 1.249(5)
C1 H1A 0.9300
O3 C2 1.235(4)
O4 C2 1.233(4)
C2 H2A 0.9300
O5 H52 0.8426
O5 H51 0.8597
O6 H61 0.8524
O6 H62 0.8469
N1 C4 1.337(4)
N1 C16 1.370(4)
N2 C13 1.334(4)
N2 C15 1.359(4)
C3 C4 1.497(5)
C3 H3A 0.9600
C3 H3B 0.9600
C3 H3C 0.9600
C4 C5 1.405(5)
C5 C6 1.352(6)
C5 H5A 0.9300
C6 C7 1.406(5)
C6 H6A 0.9300
C7 C16 1.403(4)
C7 C8 1.429(5)
C8 C9 1.341(6)
C8 H8A 0.9300
C9 C10 1.428(5)
C9 H9A 0.9300
C10 C15 1.399(4)
C10 C11 1.408(5)
C11 C12 1.354(6)
C11 H11A 0.9300
C12 C13 1.406(5)
C12 H12A 0.9300
C13 C14 1.495(5)
C14 H14A 0.9600
C14 H14B 0.9600
C14 H14C 0.9600
C15 C16 1.444(4)

loop_
_geom_hbond_atom_site_label_D
_geom_hbond_atom_site_label_H
_geom_hbond_atom_site_label_A
_geom_hbond_site_symmetry_A
_geom_hbond_distance_DH
_geom_hbond_distance_HA
_geom_hbond_distance_DA
_geom_hbond_angle_DHA
O5 H51 O4 1_655 0.86 1.85 2.703(3) 173.3
O5 H52 O6 2_756 0.84 2.03 2.808(4) 154.2
O6 H61 O2 1_554 0.85 1.98 2.830(4) 179.3
O6 H62 O3 2_656 0.85 2.43 3.077(4) 133.4
